data_4077669
loop_
_publ_author_name
'Wang, Shaowu'
'Yang, Qingchuan'
'Mak, Thomas C. W.'
'Xie, Zuowei'

_publ_section_title
;
 Carbon versus Silicon Bridges. Synthesis of a New Versatile Ligand and
 Its Applications in Organolanthanide Chemistry
;
_journal_issue 3
_journal_name_full Organometallics
_journal_page_first 334
_journal_paper_doi 10.1021/om990648o
_journal_volume 19
_journal_year 2000
_chemical_formula_sum 'C36 H64 B20 Li O4 Yb'
_chemical_formula_weight 957.05
_chemical_name_systematic
; 
 ? 
;
_space_group_IT_number 2
_symmetry_cell_setting triclinic
_symmetry_space_group_name_Hall '-P 1'
_symmetry_space_group_name_H-M 'P -1'
_atom_sites_solution_hydrogens geom
_atom_sites_solution_primary direct
_atom_sites_solution_secondary difmap
_audit_creation_method SHELXL-97
_cell_angle_alpha 79.912(8)
_cell_angle_beta 76.460(19)
_cell_angle_gamma 83.453(17)
_cell_formula_units_Z 2
_cell_length_a 11.551(3)
_cell_length_b 12.899(3)
_cell_length_c 16.805(4)
_cell_measurement_temperature 296(2)
_cell_volume 2389.7(10)
_computing_structure_refinement 'SHELXL-97 (Sheldrick, 1997)'
_computing_structure_solution 'SHELXS-97 (Sheldrick, 1990)'
_diffrn_ambient_temperature 296(2)
_diffrn_measured_fraction_theta_full 0.797
_diffrn_measured_fraction_theta_max 0.797
_diffrn_measurement_device_type 'IP Rikugu'
_diffrn_radiation_monochromator graphite
_diffrn_radiation_source 'fine-focus sealed tube'
_diffrn_radiation_type MoK\a
_diffrn_radiation_wavelength 0.71073
_diffrn_reflns_av_R_equivalents 0.0823
_diffrn_reflns_av_sigmaI/netI 0.0728
_diffrn_reflns_limit_h_max 11
_diffrn_reflns_limit_h_min -11
_diffrn_reflns_limit_k_max 13
_diffrn_reflns_limit_k_min -13
_diffrn_reflns_limit_l_max 17
_diffrn_reflns_limit_l_min 0
_diffrn_reflns_number 5248
_diffrn_reflns_theta_full 25.00
_diffrn_reflns_theta_max 25.00
_diffrn_reflns_theta_min 1.61
_exptl_absorpt_coefficient_mu 1.993
_exptl_absorpt_correction_T_max 0.9426
_exptl_absorpt_correction_T_min 0.5339
_exptl_absorpt_correction_type ABSCOR
_exptl_crystal_colour blue
_exptl_crystal_density_diffrn 1.330
_exptl_crystal_density_method 'not measured'
_exptl_crystal_description needle
_exptl_crystal_F_000 970
_exptl_crystal_size_max 0.36
_exptl_crystal_size_mid 0.07
_exptl_crystal_size_min 0.03
_refine_diff_density_max 1.826
_refine_diff_density_min -1.421
_refine_diff_density_rms 0.170
_refine_ls_extinction_coef 0.0081(5)
_refine_ls_extinction_expression Fc^*^=kFc[1+0.001xFc^2^\l^3^/sin(2\q)]^-1/4^
_refine_ls_extinction_method SHELXL
_refine_ls_goodness_of_fit_ref 1.171
_refine_ls_hydrogen_treatment mixed
_refine_ls_matrix_type full
_refine_ls_number_parameters 565
_refine_ls_number_reflns 4677
_refine_ls_number_restraints 13
_refine_ls_restrained_S_all 1.170
_refine_ls_R_factor_all 0.0994
_refine_ls_R_factor_gt 0.0956
_refine_ls_shift/su_max 0.284
_refine_ls_shift/su_mean 0.023
_refine_ls_structure_factor_coef Fsqd
_refine_ls_weighting_details 'calc w=1/[\s^2^(Fo^2^)+(0.0982P)^2^+50.3428P] where P=(Fo^2^+2Fc^2^)/3'
_refine_ls_weighting_scheme calc
_refine_ls_wR_factor_gt 0.2450
_refine_ls_wR_factor_ref 0.2477
_reflns_number_gt 4438
_reflns_number_total 4677
_reflns_threshold_expression >2sigma(I)
_cod_data_source_file om990648o.cif
_cod_data_source_block compound_11
_cod_original_sg_symbol_H-M P(-1)
_cod_database_code 4077669

loop_
_symmetry_equiv_pos_as_xyz
'x, y, z'
'-x, -y, -z'

loop_
_atom_site_label
_atom_site_type_symbol
_atom_site_fract_x
_atom_site_fract_y
_atom_site_fract_z
_atom_site_U_iso_or_equiv
_atom_site_adp_type
_atom_site_occupancy
_atom_site_symmetry_multiplicity
_atom_site_calc_flag
_atom_site_refinement_flags
_atom_site_disorder_assembly
_atom_site_disorder_group
Yb1 Yb -0.77011(3) 0.24989(3) -0.32786(2) 0.04939(10) Uani 1 1 d . . .
C1 C -0.7993(9) 0.0769(6) -0.2432(5) 0.066(3) Uani 1 1 d . . .
C2 C -0.7763(8) -0.0334(6) -0.2919(5) 0.061(3) Uani 1 1 d . . .
C3 C -0.5836(8) 0.3054(6) -0.3095(5) 0.063(3) Uani 1 1 d . . .
C4 C -0.5786(8) 0.4297(6) -0.2870(5) 0.060(3) Uani 1 1 d . . .
C5 C -0.7620(8) -0.0121(6) -0.3886(5) 0.061(3) Uani 1 1 d . . .
C6 C -0.6461(9) -0.0741(7) -0.4292(6) 0.078(3) Uani 1 1 d . . .
H6A H -0.6367 -0.0613 -0.4883 0.117 Uiso 1 1 calc R . .
H6B H -0.6514 -0.1482 -0.4095 0.117 Uiso 1 1 calc R . .
H6C H -0.5786 -0.0509 -0.4149 0.117 Uiso 1 1 calc R . .
C7 C -0.8679(11) -0.0591(8) -0.4128(6) 0.104(4) Uani 1 1 d . . .
H7A H -0.8578 -0.0473 -0.4719 0.156 Uiso 1 1 calc R . .
H7B H -0.9427 -0.0249 -0.3882 0.156 Uiso 1 1 calc R . .
H7C H -0.8672 -0.1336 -0.3928 0.156 Uiso 1 1 calc R . .
C8 C -0.6982(8) 0.5006(6) -0.2753(5) 0.061(3) Uani 1 1 d . . .
C9 C -0.7221(9) 0.5462(8) -0.1956(5) 0.083(3) Uani 1 1 d . . .
H9A H -0.7248 0.4899 -0.1497 0.125 Uiso 1 1 calc R . .
H9B H -0.7972 0.5877 -0.1890 0.125 Uiso 1 1 calc R . .
H9C H -0.6595 0.5901 -0.1973 0.125 Uiso 1 1 calc R . .
C10 C -0.6953(9) 0.5999(7) -0.3424(6) 0.082(3) Uani 1 1 d . . .
H10A H -0.7709 0.6404 -0.3326 0.123 Uiso 1 1 calc R . .
H10B H -0.6798 0.5787 -0.3961 0.123 Uiso 1 1 calc R . .
H10C H -0.6333 0.6421 -0.3399 0.123 Uiso 1 1 calc R . .
C11 C -0.7553(8) 0.1059(6) -0.4211(5) 0.058(3) Uani 1 1 d . . .
C12 C -0.6546(8) 0.1620(7) -0.4496(5) 0.069(3) Uani 1 1 d . . .
H12 H -0.5794 0.1309 -0.4446 0.082 Uiso 1 1 calc R . .
C13 C -0.6688(8) 0.2586(6) -0.4832(5) 0.058(3) Uani 1 1 d . . .
H13 H -0.6109 0.3071 -0.5020 0.069 Uiso 1 1 calc R . .
C14 C -0.8601(8) 0.3625(7) -0.5257(5) 0.068(3) Uani 1 1 d . . .
H14 H -0.8232 0.4231 -0.5535 0.082 Uiso 1 1 calc R . .
C15 C -0.9725(9) 0.3576(7) -0.5236(5) 0.072(3) Uani 1 1 d . . .
H15 H -1.0143 0.4146 -0.5492 0.086 Uiso 1 1 calc R . .
C16 C -1.0310(8) 0.2683(8) -0.4836(6) 0.078(3) Uani 1 1 d . . .
H16 H -1.1111 0.2665 -0.4842 0.093 Uiso 1 1 calc R . .
C17 C -0.9736(9) 0.1809(6) -0.4426(5) 0.069(3) Uani 1 1 d . . .
H17 H -1.0171 0.1251 -0.4123 0.083 Uiso 1 1 calc R . .
C18 C -0.8456(8) 0.1775(6) -0.4474(4) 0.061(3) Uani 1 1 d . . .
C19 C -0.7889(8) 0.2755(5) -0.4854(5) 0.060(3) Uani 1 1 d . . .
C21 C -0.8031(8) 0.4358(7) -0.2726(5) 0.067(3) Uani 1 1 d . . .
C22 C -0.8546(7) 0.4415(6) -0.3437(5) 0.051(2) Uani 1 1 d . . .
H22 H -0.8240 0.4796 -0.3953 0.061 Uiso 1 1 calc R . .
C23 C -0.9535(7) 0.3849(6) -0.3272(5) 0.060(3) Uani 1 1 d . . .
H23 H -0.9971 0.3742 -0.3648 0.072 Uiso 1 1 calc R . .
C24 C -1.0746(8) 0.2947(6) -0.1863(6) 0.067(3) Uani 1 1 d . . .
H24 H -1.1324 0.2720 -0.2082 0.080 Uiso 1 1 calc R . .
C25 C -1.0844(10) 0.2797(7) -0.1053(6) 0.079(4) Uani 1 1 d . . .
H25 H -1.1522 0.2522 -0.0697 0.094 Uiso 1 1 calc R . .
C26 C -0.9897(10) 0.3062(7) -0.0733(6) 0.084(4) Uani 1 1 d . . .
H26 H -0.9952 0.2901 -0.0165 0.101 Uiso 1 1 calc R . .
C27 C -0.8929(8) 0.3531(6) -0.1198(5) 0.059(3) Uani 1 1 d . . .
H27 H -0.8348 0.3713 -0.0957 0.071 Uiso 1 1 calc R . .
C28 C -0.8822(7) 0.3741(6) -0.2079(5) 0.050(2) Uani 1 1 d . . .
C29 C -0.9756(7) 0.3458(6) -0.2408(5) 0.057(3) Uani 1 1 d . . .
C31 C -0.8650(14) 0.3267(11) 0.2658(5) 0.425(12) Uani 0.811(12) 1 d PD . .
H31A H -0.7954 0.2923 0.2839 0.637 Uiso 0.811(12) 1 calc PR . .
H31B H -0.9300 0.2820 0.2858 0.637 Uiso 0.811(12) 1 calc PR . .
H31C H -0.8863 0.3923 0.2872 0.637 Uiso 0.811(12) 1 calc PR . .
C31' C -0.9240(14) 0.3622(19) 0.2501(7) 0.024(7) Uiso 0.189(12) 1 d PD . .
H31D H -0.9260 0.2984 0.2895 0.036 Uiso 0.189(12) 1 calc PR . .
H31E H -1.0015 0.3803 0.2378 0.036 Uiso 0.189(12) 1 calc PR . .
H31F H -0.9021 0.4184 0.2730 0.036 Uiso 0.189(12) 1 calc PR . .
C32 C -0.8145(8) 0.4264(10) 0.1092(7) 0.50(2) Uani 1 1 d D . .
H32A H -0.8318 0.4955 0.1265 0.596 Uiso 1 1 calc R . .
H32B H -0.8619 0.4222 0.0694 0.596 Uiso 1 1 calc R . .
C33 C -0.6827(7) 0.4083(8) 0.0714(12) 0.439(14) Uani 1 1 d D . .
H33A H -0.6760 0.4432 0.0146 0.527 Uiso 1 1 calc R . .
H33B H -0.6459 0.4534 0.0974 0.527 Uiso 1 1 calc R . .
C34 C -0.5492(10) 0.3852(8) -0.0109(5) 0.038(3) Uiso 0.564(13) 1 d PD . .
H34A H -0.4767 0.3504 -0.0383 0.056 Uiso 0.564(13) 1 calc PR . .
H34B H -0.5322 0.4511 0.0015 0.056 Uiso 0.564(13) 1 calc PR . .
H34C H -0.6051 0.3983 -0.0463 0.056 Uiso 0.564(13) 1 calc PR . .
C34' C -0.4792(8) 0.335(2) 0.0276(17) 0.127(11) Uiso 0.436(13) 1 d PD . .
H34D H -0.4701 0.3568 -0.0310 0.191 Uiso 0.436(13) 1 calc PR . .
H34E H -0.4320 0.2695 0.0375 0.191 Uiso 0.436(13) 1 calc PR . .
H34F H -0.4530 0.3879 0.0514 0.191 Uiso 0.436(13) 1 calc PR . .
C41 C -0.649(2) 0.0961(12) 0.0284(5) 0.385(12) Uani 1 1 d D . .
H41A H -0.6499 0.1683 0.0018 0.577 Uiso 1 1 calc R . .
H41B H -0.6950 0.0574 0.0045 0.577 Uiso 1 1 calc R . .
H41C H -0.5684 0.0654 0.0208 0.577 Uiso 1 1 calc R . .
C42 C -0.7276(12) 0.0234(7) 0.1877(4) 0.32(2) Uani 1 1 d D . .
H42A H -0.6636 -0.0313 0.1928 0.384 Uiso 0.80(5) 1 calc PR A 1
H42B H -0.8006 -0.0096 0.1916 0.384 Uiso 0.80(5) 1 calc PR A 1
H42C H -0.6937 -0.0470 0.1785 0.384 Uiso 0.20(5) 1 calc PR A 2
H42D H -0.8137 0.0210 0.2036 0.384 Uiso 0.20(5) 1 calc PR A 2
C43 C -0.7439(14) 0.0930(7) 0.2535(6) 0.47(4) Uiso 0.80(5) 1 d PD A 1
C43' C -0.6848(16) 0.052(2) 0.2584(8) 0.24(6) Uiso 0.20(5) 1 d PD A 2
C44 C -0.5964(6) 0.1492(7) 0.3266(5) 0.072(3) Uani 1 1 d D A .
H44A H -0.5951 0.2072 0.3551 0.109 Uiso 1 1 calc R . .
H44B H -0.5294 0.1497 0.2803 0.109 Uiso 1 1 calc R . .
H44C H -0.5921 0.0839 0.3638 0.109 Uiso 1 1 calc R . .
B3 B -0.6644(11) -0.0071(9) -0.2544(6) 0.074(4) Uani 1 1 d . . .
H3 H -0.5789 0.0166 -0.2948 0.089 Uiso 1 1 calc R . .
B4 B -0.7322(13) 0.0489(9) -0.1615(8) 0.094(5) Uani 1 1 d . . .
H4 H -0.6912 0.1096 -0.1411 0.113 Uiso 1 1 calc R . .
B5 B -0.8870(15) 0.0448(9) -0.1475(7) 0.095(5) Uani 1 1 d . . .
H5 H -0.9496 0.1026 -0.1152 0.114 Uiso 1 1 calc R . .
B6 B -0.9133(12) 0.0025(9) -0.2349(8) 0.082(4) Uani 1 1 d . . .
H6 H -0.9896 0.0329 -0.2633 0.098 Uiso 1 1 calc R . .
B7 B -0.7015(10) -0.1330(8) -0.2418(7) 0.071(4) Uani 1 1 d . . .
H7 H -0.6405 -0.1925 -0.2734 0.085 Uiso 1 1 calc R . .
B8 B -0.6712(15) -0.0853(10) -0.1577(8) 0.100(5) Uani 1 1 d . . .
H8 H -0.5913 -0.1118 -0.1325 0.120 Uiso 1 1 calc R . .
B9 B -0.8132(15) -0.0550(10) -0.0903(8) 0.099(5) Uani 1 1 d . . .
H9 H -0.8255 -0.0635 -0.0226 0.119 Uiso 1 1 calc R . .
B10 B -0.9242(13) -0.0815(10) -0.1372(8) 0.092(5) Uani 1 1 d . . .
H10 H -1.0108 -0.1064 -0.0995 0.111 Uiso 1 1 calc R . .
B11 B -0.8551(13) -0.1345(9) -0.2277(7) 0.088(4) Uani 1 1 d . . .
H11 H -0.8965 -0.1945 -0.2486 0.106 Uiso 1 1 calc R . .
B12 B -0.7890(11) -0.1651(8) -0.1451(7) 0.073(4) Uani 1 1 d . . .
H12A H -0.7850 -0.2466 -0.1121 0.088 Uiso 1 1 calc R . .
B13 B -0.5137(9) 0.4042(8) -0.3857(6) 0.065(3) Uani 1 1 d . . .
H13A H -0.5515 0.4367 -0.4401 0.078 Uiso 1 1 calc R . .
B14 B -0.4432(9) 0.2775(9) -0.3752(7) 0.069(3) Uani 1 1 d . . .
H14A H -0.4321 0.2272 -0.4233 0.082 Uiso 1 1 calc R . .
B15 B -0.4719(10) 0.2292(9) -0.2705(7) 0.073(4) Uani 1 1 d . . .
H15A H -0.4796 0.1441 -0.2498 0.087 Uiso 1 1 calc R . .
B16 B -0.5636(11) 0.3259(11) -0.2144(7) 0.085(4) Uani 1 1 d . . .
H16A H -0.6321 0.3068 -0.1575 0.102 Uiso 1 1 calc R . .
B17 B -0.4431(9) 0.4847(8) -0.3365(8) 0.074(4) Uani 1 1 d . . .
H17A H -0.4337 0.5693 -0.3590 0.089 Uiso 1 1 calc R . .
B18 B -0.3573(10) 0.3891(10) -0.3919(7) 0.074(4) Uani 1 1 d . . .
H18 H -0.2919 0.4101 -0.4501 0.089 Uiso 1 1 calc R . .
B19 B -0.3309(11) 0.2735(9) -0.3146(7) 0.082(4) Uani 1 1 d . . .
H19 H -0.2490 0.2202 -0.3211 0.098 Uiso 1 1 calc R . .
B20 B -0.4085(10) 0.3066(9) -0.2185(7) 0.071(4) Uani 1 1 d . . .
H20 H -0.3747 0.2731 -0.1627 0.085 Uiso 1 1 calc R . .
B21 B -0.4770(9) 0.4333(8) -0.2272(6) 0.063(3) Uani 1 1 d . . .
H21 H -0.4888 0.4826 -0.1783 0.075 Uiso 1 1 calc R . .
B22 B -0.3347(10) 0.4087(8) -0.2948(7) 0.071(3) Uani 1 1 d . . .
H22A H -0.2541 0.4434 -0.2906 0.086 Uiso 1 1 calc R . .
O1 O -0.8404(12) 0.3469(7) 0.1777(4) 0.206(7) Uani 1 1 d D . .
O2 O -0.5986(7) 0.3203(8) 0.0635(6) 0.344(12) Uani 1 1 d D . .
O3 O -0.6992(10) 0.0920(8) 0.1135(4) 0.159(5) Uani 1 1 d D A .
O4 O -0.7050(7) 0.1592(9) 0.2976(7) 0.306(12) Uani 1 1 d D . .
Li1 Li -0.728(2) 0.211(2) 0.1526(16) 0.139(11) Uani 1 1 d . A .

loop_
_atom_site_aniso_label
_atom_site_aniso_U_11
_atom_site_aniso_U_22
_atom_site_aniso_U_33
_atom_site_aniso_U_23
_atom_site_aniso_U_13
_atom_site_aniso_U_12
Yb1 0.05609(19) 0.03722(15) 0.05527(16) -0.00849(13) -0.01190(13) -0.00368(13)
C1 0.112(7) 0.033(4) 0.053(4) -0.012(3) -0.007(4) -0.011(4)
C2 0.072(5) 0.041(4) 0.071(5) -0.008(4) -0.022(4) 0.004(4)
C3 0.071(5) 0.042(4) 0.075(5) -0.013(4) -0.007(4) -0.014(4)
C4 0.068(5) 0.056(4) 0.064(4) -0.016(3) -0.018(4) -0.023(4)
C5 0.077(5) 0.046(4) 0.063(4) -0.015(3) -0.011(4) -0.012(4)
C6 0.085(7) 0.059(5) 0.092(6) -0.039(4) -0.010(5) 0.010(5)
C7 0.154(8) 0.074(6) 0.105(6) -0.013(5) -0.058(5) -0.039(6)
C8 0.075(5) 0.033(4) 0.074(5) -0.008(3) -0.012(4) -0.014(4)
C9 0.068(6) 0.111(6) 0.091(5) -0.052(4) -0.027(4) -0.014(5)
C10 0.094(6) 0.063(5) 0.094(6) 0.007(5) -0.031(5) -0.033(4)
C11 0.068(5) 0.049(4) 0.057(4) -0.012(3) -0.013(4) -0.001(4)
C12 0.049(5) 0.094(6) 0.068(5) -0.029(4) -0.009(4) -0.014(4)
C13 0.057(5) 0.050(4) 0.063(4) -0.008(4) -0.005(4) -0.014(4)
C14 0.078(6) 0.060(5) 0.067(5) 0.002(4) -0.024(4) -0.012(4)
C15 0.087(6) 0.062(5) 0.071(5) -0.017(4) -0.034(4) 0.022(4)
C16 0.051(5) 0.091(6) 0.102(5) -0.041(5) -0.033(4) 0.021(4)
C17 0.084(6) 0.045(4) 0.081(5) -0.018(4) -0.011(4) -0.016(4)
C18 0.085(6) 0.058(4) 0.047(4) -0.022(3) -0.012(4) -0.015(4)
C19 0.087(6) 0.035(4) 0.060(4) -0.013(3) -0.007(4) -0.027(3)
C21 0.058(5) 0.072(5) 0.075(5) -0.027(4) -0.021(4) 0.010(4)
C22 0.042(4) 0.050(4) 0.056(4) -0.012(3) -0.002(3) 0.007(3)
C23 0.047(5) 0.056(5) 0.076(5) -0.014(4) -0.020(4) 0.022(4)
C24 0.045(5) 0.053(5) 0.110(6) -0.020(4) -0.027(4) 0.001(4)
C25 0.096(7) 0.042(5) 0.078(6) 0.005(4) 0.010(5) -0.001(5)
C26 0.114(7) 0.059(5) 0.080(5) -0.012(4) -0.038(5) 0.027(5)
C27 0.054(5) 0.048(4) 0.076(5) -0.015(4) -0.010(4) -0.007(4)
C28 0.043(4) 0.048(4) 0.054(4) -0.009(3) -0.002(3) -0.002(3)
C29 0.044(5) 0.052(4) 0.064(4) -0.017(4) 0.005(4) 0.018(4)
C31 0.049(8) 0.149(8) 0.91(3) 0.339(11) -0.085(12) 0.007(7)
C32 0.86(5) 0.38(3) 0.174(15) 0.037(16) -0.20(2) 0.31(3)
C33 0.86(3) 0.348(18) 0.213(17) -0.039(13) -0.171(18) -0.375(18)
C41 0.79(3) 0.176(9) 0.212(13) -0.133(8) -0.258(16) 0.317(12)
C42 0.21(3) 0.158(18) 0.51(5) 0.09(2) -0.02(3) 0.010(18)
C44 0.078(6) 0.075(5) 0.073(5) -0.034(4) -0.010(4) -0.023(4)
B3 0.083(8) 0.072(7) 0.056(5) 0.006(5) -0.009(5) -0.001(6)
B4 0.127(10) 0.056(6) 0.096(8) 0.000(6) -0.014(7) -0.030(6)
B5 0.154(12) 0.049(6) 0.070(7) -0.010(5) -0.005(7) 0.001(7)
B6 0.079(8) 0.066(7) 0.098(8) 0.007(6) -0.026(6) -0.009(6)
B7 0.077(7) 0.045(5) 0.086(7) -0.001(5) -0.018(5) 0.000(5)
B8 0.135(11) 0.088(8) 0.073(7) 0.000(6) -0.012(7) -0.036(7)
B9 0.151(12) 0.071(7) 0.070(7) 0.006(6) -0.020(7) -0.023(8)
B10 0.111(9) 0.082(7) 0.080(7) 0.016(6) -0.014(6) -0.044(6)
B11 0.139(10) 0.050(5) 0.076(7) -0.007(5) -0.012(7) -0.034(6)
B12 0.107(8) 0.034(5) 0.073(6) 0.000(5) -0.017(6) 0.000(5)
B13 0.061(6) 0.077(6) 0.059(5) -0.010(5) -0.012(4) -0.022(5)
B14 0.042(6) 0.091(7) 0.083(6) -0.036(5) -0.017(4) -0.004(5)
B15 0.068(7) 0.062(6) 0.084(7) 0.000(5) -0.017(5) -0.004(5)
B16 0.083(7) 0.108(9) 0.065(6) 0.011(6) -0.029(5) -0.024(6)
B17 0.049(5) 0.049(5) 0.128(8) -0.006(5) -0.019(5) -0.030(4)
B18 0.051(6) 0.093(8) 0.069(6) 0.005(6) -0.015(5) 0.007(6)
B19 0.081(7) 0.075(7) 0.098(7) -0.030(5) -0.037(5) 0.023(6)
B20 0.070(7) 0.073(7) 0.072(6) -0.007(5) -0.025(5) 0.000(5)
B21 0.052(5) 0.063(6) 0.080(6) -0.010(5) -0.027(4) -0.013(4)
B22 0.060(6) 0.058(5) 0.111(7) -0.021(5) -0.034(5) -0.020(4)
O1 0.312(16) 0.094(7) 0.199(11) -0.023(7) -0.056(11) 0.040(9)
O2 0.259(17) 0.46(3) 0.199(14) 0.082(16) -0.002(13) 0.132(17)
O3 0.161(9) 0.199(10) 0.123(6) -0.045(7) -0.039(6) 0.008(8)
O4 0.094(9) 0.335(19) 0.47(3) -0.061(19) 0.003(13) -0.082(9)
Li1 0.136(18) 0.128(17) 0.129(17) 0.004(14) -0.022(14) 0.044(14)

loop_
_atom_type_symbol
_atom_type_description
_atom_type_scat_dispersion_real
_atom_type_scat_dispersion_imag
_atom_type_scat_source
C C 0.0033 0.0016 'International Tables Vol C Tables 4.2.6.8 and 6.1.1.4'
H H 0.0000 0.0000 'International Tables Vol C Tables 4.2.6.8 and 6.1.1.4'
Li Li -0.0003 0.0001 'International Tables Vol C Tables 4.2.6.8 and 6.1.1.4'
B B 0.0013 0.0007 'International Tables Vol C Tables 4.2.6.8 and 6.1.1.4'
O O 0.0106 0.0060 'International Tables Vol C Tables 4.2.6.8 and 6.1.1.4'
Yb Yb -0.3850 5.5486 'International Tables Vol C Tables 4.2.6.8 and 6.1.1.4'

loop_
_geom_angle_atom_site_label_1
_geom_angle_atom_site_label_2
_geom_angle_atom_site_label_3
_geom_angle
C1 Yb1 C3 106.6(3)
C1 Yb1 C12 90.0(3)
C3 Yb1 C12 89.9(3)
C1 Yb1 C22 143.6(3)
C3 Yb1 C22 89.9(3)
C12 Yb1 C22 122.9(3)
C1 Yb1 C23 118.0(3)
C3 Yb1 C23 119.5(3)
C12 Yb1 C23 126.4(3)
C22 Yb1 C23 31.1(3)
C1 Yb1 C13 118.5(3)
C3 Yb1 C13 86.7(3)
C12 Yb1 C13 29.0(3)
C22 Yb1 C13 94.0(2)
C23 Yb1 C13 103.9(3)
C1 Yb1 C11 69.5(3)
C3 Yb1 C11 117.7(3)
C12 Yb1 C11 31.2(3)
C22 Yb1 C11 130.9(3)
C23 Yb1 C11 115.0(3)
C13 Yb1 C11 52.2(2)
C1 Yb1 C19 118.8(3)
C3 Yb1 C19 113.9(3)
C12 Yb1 C19 48.1(3)
C22 Yb1 C19 80.7(2)
C23 Yb1 C19 78.4(3)
C13 Yb1 C19 30.6(3)
C11 Yb1 C19 51.7(2)
C1 Yb1 C21 126.3(3)
C3 Yb1 C21 68.3(3)
C12 Yb1 C21 141.1(3)
C22 Yb1 C21 31.9(3)
C23 Yb1 C21 53.0(3)
C13 Yb1 C21 114.5(2)
C11 Yb1 C21 162.4(3)
C19 Yb1 C21 110.7(2)
C1 Yb1 C18 88.3(3)
C3 Yb1 C18 137.0(3)
C12 Yb1 C18 49.1(3)
C22 Yb1 C18 101.5(3)
C23 Yb1 C18 84.8(3)
C13 Yb1 C18 51.6(3)
C11 Yb1 C18 30.7(3)
C19 Yb1 C18 31.6(2)
C21 Yb1 C18 133.4(3)
C1 Yb1 C29 94.2(3)
C3 Yb1 C29 114.9(3)
C12 Yb1 C29 152.2(3)
C22 Yb1 C29 49.5(2)
C23 Yb1 C29 30.7(2)
C13 Yb1 C29 134.5(2)
C11 Yb1 C29 127.3(3)
C19 Yb1 C29 107.1(3)
C21 Yb1 C29 50.6(3)
C18 Yb1 C29 103.6(3)
C1 Yb1 C28 98.3(2)
C3 Yb1 C28 85.5(3)
C12 Yb1 C28 171.4(2)
C22 Yb1 C28 49.9(2)
C23 Yb1 C28 51.0(3)
C13 Yb1 C28 143.0(2)
C11 Yb1 C28 155.7(3)
C19 Yb1 C28 127.8(2)
C21 Yb1 C28 30.3(2)
C18 Yb1 C28 133.0(3)
C29 Yb1 C28 29.9(3)
B6 C1 B5 62.5(8)
B6 C1 B4 113.8(7)
B5 C1 B4 62.2(8)
B6 C1 C2 60.1(6)
B5 C1 C2 107.7(6)
B4 C1 C2 107.8(7)
B6 C1 B3 108.1(7)
B5 C1 B3 110.1(7)
B4 C1 B3 62.5(7)
C2 C1 B3 56.2(6)
B6 C1 Yb1 126.0(6)
B5 C1 Yb1 129.4(6)
B4 C1 Yb1 116.3(6)
C2 C1 Yb1 118.8(5)
B3 C1 Yb1 111.7(5)
C5 C2 B3 117.6(7)
C5 C2 B7 123.8(7)
B3 C2 B7 61.0(7)
C5 C2 B6 116.0(8)
B3 C2 B6 113.2(8)
B7 C2 B6 113.5(7)
C5 C2 C1 116.1(6)
B3 C2 C1 63.6(6)
B7 C2 C1 111.3(7)
B6 C2 C1 58.6(6)
C5 C2 B11 123.4(8)
B3 C2 B11 111.5(8)
B7 C2 B11 61.1(7)
B6 C2 B11 63.5(6)
C1 C2 B11 109.4(6)
B15 C3 C4 105.3(7)
B15 C3 B16 62.5(7)
C4 C3 B16 57.7(6)
B15 C3 B13 106.4(7)
C4 C3 B13 59.4(5)
B16 C3 B13 107.8(7)
B15 C3 B14 59.3(6)
C4 C3 B14 105.4(6)
B16 C3 B14 109.9(8)
B13 C3 B14 59.0(5)
B15 C3 Yb1 128.2(6)
C4 C3 Yb1 120.2(5)
B16 C3 Yb1 122.8(6)
B13 C3 Yb1 117.0(6)
B14 C3 Yb1 122.7(6)
C8 C4 B16 118.3(7)
C8 C4 B21 120.8(7)
B16 C4 B21 62.3(7)
C8 C4 C3 116.8(7)
B16 C4 C3 61.6(6)
B21 C4 C3 112.6(6)
C8 C4 B13 117.3(7)
B16 C4 B13 112.7(7)
B21 C4 B13 113.7(7)
C3 C4 B13 61.4(5)
C8 C4 B17 120.6(6)
B16 C4 B17 113.3(7)
B21 C4 B17 62.6(6)
C3 C4 B17 112.3(6)
B13 C4 B17 62.3(6)
C11 C5 C6 109.7(7)
C11 C5 C2 110.5(7)
C6 C5 C2 109.0(7)
C11 C5 C7 112.2(7)
C6 C5 C7 105.5(8)
C2 C5 C7 109.8(7)
C9 C8 C21 108.2(7)
C9 C8 C10 103.2(7)
C21 C8 C10 110.9(8)
C9 C8 C4 111.1(8)
C21 C8 C4 110.3(6)
C10 C8 C4 112.8(7)
C12 C11 C18 102.8(7)
C12 C11 C5 128.2(8)
C18 C11 C5 127.5(8)
C12 C11 Yb1 71.9(5)
C18 C11 Yb1 78.8(5)
C5 C11 Yb1 124.2(5)
C13 C12 C11 117.5(8)
C13 C12 Yb1 77.6(5)
C11 C12 Yb1 76.9(5)
C12 C13 C19 105.4(8)
C12 C13 Yb1 73.4(5)
C19 C13 Yb1 77.9(5)
C15 C14 C19 122.3(8)
C14 C15 C16 120.9(9)
C15 C16 C17 122.2(9)
C16 C17 C18 120.0(8)
C11 C18 C17 138.1(7)
C11 C18 C19 106.1(8)
C17 C18 C19 115.7(7)
C11 C18 Yb1 70.4(5)
C17 C18 Yb1 118.6(5)
C19 C18 Yb1 72.7(5)
C13 C19 C18 107.9(7)
C13 C19 C14 133.3(7)
C18 C19 C14 118.2(8)
C13 C19 Yb1 71.5(5)
C18 C19 Yb1 75.7(4)
C14 C19 Yb1 125.1(5)
C28 C21 C22 103.5(8)
C28 C21 C8 134.3(8)
C22 C21 C8 121.5(7)
C28 C21 Yb1 78.9(5)
C22 C21 Yb1 68.9(5)
C8 C21 Yb1 122.0(5)
C23 C22 C21 113.0(7)
C23 C22 Yb1 76.0(4)
C21 C22 Yb1 79.1(5)
C22 C23 C29 105.8(8)
C22 C23 Yb1 72.9(4)
C29 C23 Yb1 81.7(5)
C25 C24 C29 120.5(9)
C24 C25 C26 118.9(9)
C27 C26 C25 124.4(9)
C26 C27 C28 117.7(9)
C29 C28 C21 108.9(7)
C29 C28 C27 118.3(7)
C21 C28 C27 131.9(8)
C29 C28 Yb1 74.4(4)
C21 C28 Yb1 70.8(5)
C27 C28 Yb1 129.5(5)
C23 C29 C28 108.6(7)
C23 C29 C24 131.3(9)
C28 C29 C24 119.9(8)
C23 C29 Yb1 67.6(4)
C28 C29 Yb1 75.8(4)
C24 C29 Yb1 127.1(5)
O1 C32 C33 106.3(10)
O2 C33 C32 136.3(10)
O3 C41 Li1 35.0(8)
O3 C42 C43' 114.8(11)
O3 C42 C43 104.2(8)
C43' C42 C43 31.9(10)
O4 C43 C42 154.2(13)
C42 C43' O4 131.0(15)
C42 C43' Li1 66.4(10)
O4 C43' Li1 68.8(11)
C2 B3 B7 60.1(7)
C2 B3 B8 108.0(9)
B7 B3 B8 61.4(7)
C2 B3 C1 60.1(6)
B7 B3 C1 107.8(8)
B8 B3 C1 105.2(8)
C2 B3 B4 106.0(9)
B7 B3 B4 109.3(8)
B8 B3 B4 60.5(7)
C1 B3 B4 56.4(6)
C1 B4 B5 59.0(7)
C1 B4 B8 107.1(9)
B5 B4 B8 106.0(10)
C1 B4 B3 61.2(7)
B5 B4 B3 106.6(10)
B8 B4 B3 58.1(7)
C1 B4 B9 105.8(10)
B5 B4 B9 58.1(8)
B8 B4 B9 60.1(7)
B3 B4 B9 105.9(9)
C1 B5 B10 108.6(8)
C1 B5 B9 109.5(10)
B10 B5 B9 61.1(8)
C1 B5 B4 58.8(7)
B10 B5 B4 111.0(9)
B9 B5 B4 62.8(8)
C1 B5 B6 58.3(6)
B10 B5 B6 62.3(8)
B9 B5 B6 111.2(9)
B4 B5 B6 107.6(9)
C1 B6 C2 61.3(6)
C1 B6 B5 59.2(7)
C2 B6 B5 106.1(10)
C1 B6 B10 105.4(9)
C2 B6 B10 104.7(8)
B5 B6 B10 57.4(7)
C1 B6 B11 108.0(9)
C2 B6 B11 59.0(6)
B5 B6 B11 104.7(9)
B10 B6 B11 58.5(7)
C2 B7 B3 58.8(6)
C2 B7 B12 107.0(8)
B3 B7 B12 109.5(8)
C2 B7 B11 61.1(6)
B3 B7 B11 109.7(8)
B12 B7 B11 59.3(7)
C2 B7 B8 106.5(8)
B3 B7 B8 60.8(7)
B12 B7 B8 60.6(7)
B11 B7 B8 108.6(9)
B3 B8 B7 57.8(7)
B3 B8 B12 105.3(10)
B7 B8 B12 58.4(7)
B3 B8 B4 61.4(7)
B7 B8 B4 107.2(10)
B12 B8 B4 107.9(11)
B3 B8 B9 109.0(10)
B7 B8 B9 107.2(11)
B12 B8 B9 60.3(8)
B4 B8 B9 60.7(7)
B5 B9 B10 58.5(8)
B5 B9 B12 105.9(10)
B10 B9 B12 60.7(8)
B5 B9 B8 106.0(9)
B10 B9 B8 107.0(10)
B12 B9 B8 58.3(8)
B5 B9 B4 59.1(8)
B10 B9 B4 105.9(9)
B12 B9 B4 105.1(8)
B8 B9 B4 59.2(7)
B5 B10 B9 60.4(8)
B5 B10 B11 109.3(8)
B9 B10 B11 108.5(10)
B5 B10 B12 107.4(10)
B9 B10 B12 60.8(8)
B11 B10 B12 57.5(7)
B5 B10 B6 60.3(7)
B9 B10 B6 109.0(9)
B11 B10 B6 61.4(7)
B12 B10 B6 106.3(8)
B12 B11 B7 59.6(7)
B12 B11 C2 104.7(9)
B7 B11 C2 57.8(6)
B12 B11 B10 62.1(7)
B7 B11 B10 108.6(10)
C2 B11 B10 104.8(8)
B12 B11 B6 108.8(9)
B7 B11 B6 105.9(9)
C2 B11 B6 57.5(6)
B10 B11 B6 60.1(7)
B11 B12 B7 61.1(7)
B11 B12 B8 110.3(8)
B7 B12 B8 61.0(7)
B11 B12 B10 60.5(7)
B7 B12 B10 108.5(8)
B8 B12 B10 107.8(8)
B11 B12 B9 109.1(8)
B7 B12 B9 110.2(8)
B8 B12 B9 61.4(8)
B10 B12 B9 58.5(8)
C4 B13 B14 106.7(7)
C4 B13 C3 59.2(5)
B14 B13 C3 60.9(5)
C4 B13 B18 106.0(8)
B14 B13 B18 61.0(6)
C3 B13 B18 109.5(7)
C4 B13 B17 59.7(6)
B14 B13 B17 107.7(8)
C3 B13 B17 108.4(7)
B18 B13 B17 58.6(6)
B15 B14 B13 106.7(8)
B15 B14 C3 58.6(6)
B13 B14 C3 60.1(5)
B15 B14 B18 107.7(9)
B13 B14 B18 60.5(6)
C3 B14 B18 108.5(7)
B15 B14 B19 58.7(6)
B13 B14 B19 109.0(8)
C3 B14 B19 106.8(7)
B18 B14 B19 61.6(6)
C3 B15 B14 62.0(6)
C3 B15 B19 113.2(7)
B14 B15 B19 63.2(7)
C3 B15 B20 108.3(8)
B14 B15 B20 109.9(8)
B19 B15 B20 60.3(7)
C3 B15 B16 59.3(6)
B14 B15 B16 109.5(8)
B19 B15 B16 110.1(9)
B20 B15 B16 59.8(7)
C4 B16 C3 60.7(6)
C4 B16 B21 60.4(6)
C3 B16 B21 110.4(7)
C4 B16 B20 104.8(8)
C3 B16 B20 106.7(8)
B21 B16 B20 58.9(7)
C4 B16 B15 104.3(7)
C3 B16 B15 58.2(6)
B21 B16 B15 106.6(8)
B20 B16 B15 59.0(7)
B22 B17 B18 61.9(6)
B22 B17 C4 106.5(7)
B18 B17 C4 105.9(7)
B22 B17 B13 109.1(7)
B18 B17 B13 60.0(6)
C4 B17 B13 58.0(5)
B22 B17 B21 61.4(6)
B18 B17 B21 109.9(7)
C4 B17 B21 57.8(5)
B13 B17 B21 106.4(7)
B17 B18 B22 57.9(6)
B17 B18 B13 61.4(6)
B22 B18 B13 107.0(7)
B17 B18 B14 108.0(7)
B22 B18 B14 108.3(7)
B13 B18 B14 58.5(6)
B17 B18 B19 106.5(8)
B22 B18 B19 60.6(6)
B13 B18 B19 106.3(7)
B14 B18 B19 60.0(7)
B15 B19 B20 60.2(7)
B15 B19 B14 58.0(7)
B20 B19 B14 105.8(8)
B15 B19 B22 107.2(8)
B20 B19 B22 60.5(6)
B14 B19 B22 104.8(8)
B15 B19 B18 104.6(8)
B20 B19 B18 105.7(8)
B14 B19 B18 58.3(6)
B22 B19 B18 57.9(6)
B21 B20 B15 109.4(8)
B21 B20 B19 112.3(8)
B15 B20 B19 59.5(7)
B21 B20 B16 60.2(7)
B15 B20 B16 61.2(7)
B19 B20 B16 110.7(9)
B21 B20 B22 61.0(6)
B15 B20 B22 107.6(8)
B19 B20 B22 61.8(6)
B16 B20 B22 108.6(8)
C4 B21 B20 104.0(8)
C4 B21 B16 57.3(6)
B20 B21 B16 60.9(7)
C4 B21 B22 104.0(7)
B20 B21 B22 61.6(6)
B16 B21 B22 109.6(8)
C4 B21 B17 59.6(6)
B20 B21 B17 105.6(7)
B16 B21 B17 106.9(8)
B22 B21 B17 56.5(6)
B17 B22 B18 60.3(7)
B17 B22 B21 62.1(6)
B18 B22 B21 109.2(8)
B17 B22 B20 106.7(7)
B18 B22 B20 106.4(8)
B21 B22 B20 57.4(6)
B17 B22 B19 109.3(9)
B18 B22 B19 61.6(7)
B21 B22 B19 105.9(7)
B20 B22 B19 57.7(6)
C31' O1 C32 123.2(12)
C31' O1 C31 34.8(9)
C32 O1 C31 143.3(11)
C31' O1 Li1 128.3(12)
C32 O1 Li1 108.5(9)
C31 O1 Li1 99.2(10)
C34' O2 C33 120.2(14)
C34' O2 C34 51.3(12)
C33 O2 C34 81.8(9)
C34' O2 Li1 145.0(14)
C33 O2 Li1 92.1(9)
C34 O2 Li1 158.0(12)
C42 O3 C41 143.3(11)
C42 O3 Li1 98.8(10)
C41 O3 Li1 117.4(12)
C43 O4 C44 128.9(11)
C43 O4 C43' 31.0(9)
C44 O4 C43' 98.0(9)
C43 O4 Li1 56.2(9)
C44 O4 Li1 127.0(9)
C43' O4 Li1 74.0(9)
O3 Li1 O1 150.3(19)
O3 Li1 O2 104.7(12)
O1 Li1 O2 87.2(10)
O3 Li1 O4 103.3(12)
O1 Li1 O4 93.9(11)
O2 Li1 O4 119.1(14)
O3 Li1 C43' 66.1(9)
O1 Li1 C43' 126.4(12)
O2 Li1 C43' 129.2(13)
O4 Li1 C43' 37.2(6)
O3 Li1 C41 27.6(6)
O1 Li1 C41 139.0(13)
O2 Li1 C41 79.6(9)
O4 Li1 C41 126.5(11)
C43' Li1 C41 90.7(10)

loop_
_geom_bond_atom_site_label_1
_geom_bond_atom_site_label_2
_geom_bond_distance
Yb1 C1 2.440(7)
Yb1 C3 2.447(10)
Yb1 C12 2.538(9)
Yb1 C22 2.544(7)
Yb1 C23 2.583(8)
Yb1 C13 2.587(8)
Yb1 C11 2.600(9)
Yb1 C19 2.668(8)
Yb1 C21 2.677(9)
Yb1 C18 2.707(9)
Yb1 C29 2.765(7)
Yb1 C28 2.783(8)
C1 B6 1.682(17)
C1 B5 1.699(14)
C1 B4 1.696(18)
C1 C2 1.727(12)
C1 B3 1.785(15)
C2 C5 1.572(12)
C2 B3 1.656(17)
C2 B7 1.678(13)
C2 B6 1.707(15)
C2 B11 1.734(14)
C3 B15 1.714(15)
C3 C4 1.721(12)
C3 B16 1.736(16)
C3 B13 1.759(12)
C3 B14 1.773(13)
C4 C8 1.560(12)
C4 B16 1.668(14)
C4 B21 1.724(15)
C4 B13 1.725(13)
C4 B17 1.756(12)
C5 C11 1.529(11)
C5 C6 1.555(12)
C5 C7 1.586(16)
C8 C9 1.512(13)
C8 C21 1.535(13)
C8 C10 1.548(11)
C11 C12 1.384(12)
C11 C18 1.410(12)
C12 C13 1.285(12)
C13 C19 1.387(13)
C14 C15 1.299(14)
C14 C19 1.476(12)
C15 C16 1.389(13)
C16 C17 1.398(13)
C17 C18 1.458(14)
C18 C19 1.464(11)
C21 C28 1.431(11)
C21 C22 1.443(13)
C22 C23 1.374(12)
C23 C29 1.425(11)
C24 C25 1.321(14)
C24 C29 1.431(11)
C25 C26 1.425(17)
C26 C27 1.343(13)
C27 C28 1.436(11)
C28 C29 1.429(13)
C31 O1 1.424(10)
C31' O1 1.395(13)
C32 O1 1.401(12)
C32 C33 1.515(11)
C33 O2 1.411(11)
C34 O2 1.414(11)
C34' O2 1.390(12)
C41 O3 1.406(10)
C41 Li1 2.69(3)
C42 O3 1.390(9)
C42 C43' 1.503(16)
C42 C43 1.510(11)
C43 O4 1.394(14)
C43' O4 1.61(3)
C43' Li1 2.55(3)
C44 O4 1.433(10)
B3 B7 1.693(16)
B3 B8 1.746(16)
B3 B4 1.807(17)
B4 B5 1.75(2)
B4 B8 1.790(18)
B4 B9 1.818(17)
B5 B10 1.701(18)
B5 B9 1.734(19)
B5 B6 1.75(2)
B6 B10 1.788(17)
B6 B11 1.811(16)
B7 B12 1.710(15)
B7 B11 1.736(19)
B7 B8 1.76(2)
B8 B12 1.75(2)
B8 B9 1.81(2)
B9 B10 1.75(2)
B9 B12 1.787(18)
B10 B11 1.758(17)
B10 B12 1.785(18)
B11 B12 1.704(19)
B13 B14 1.740(15)
B13 B18 1.776(15)
B13 B17 1.799(17)
B14 B15 1.727(15)
B14 B18 1.785(17)
B14 B19 1.817(18)
B15 B19 1.740(17)
B15 B20 1.752(18)
B15 B16 1.790(17)
B16 B21 1.754(17)
B16 B20 1.766(17)
B17 B22 1.706(15)
B17 B18 1.749(16)
B17 B21 1.807(15)
B18 B22 1.776(17)
B18 B19 1.845(16)
B19 B20 1.753(16)
B19 B22 1.827(16)
B20 B21 1.730(15)
B20 B22 1.805(14)
B21 B22 1.795(14)
O1 Li1 2.10(3)
O2 Li1 2.27(3)
O3 Li1 1.74(3)
O4 Li1 2.48(3)
